data_7150710
loop_
_publ_author_name
'Cholewinski, Grzegorz'
'Chojnacki, Jaroslaw'
'Pikies, Jerzy'
'Rachon, Janusz'

_publ_section_title
;
 Synthesis and structural investigation of N-acyl selenophosphoramides
;
_journal_issue 19
_journal_name_full 'Organic &amp; Biomolecular Chemistry'
_journal_page_first 4095
_journal_page_last 4100
_journal_paper_doi 10.1039/b907641g
_journal_volume 7
_journal_year 2009
_chemical_compound_source 'synthesis as described'
_chemical_formula_moiety 'C10 H20 N1 O3 P1 Se1'
_chemical_formula_sum 'C10 H20 N O3 P Se'
_chemical_formula_weight 312.2
_chemical_name_common
;N-pivaloyl-2-amino-2-seleno-5,5-dimethyl-1,3,2-
dioxaphosphorinan
;
_chemical_name_systematic
;
N-pivaloyl-2-amino-2-seleno-5,5-dimethyl-1,3,2-dioxaphosphorinan
;
_space_group_IT_number 14
_symmetry_cell_setting monoclinic
_symmetry_Int_Tables_number 14
_symmetry_space_group_name_Hall '-P 2ybc'
_symmetry_space_group_name_H-M 'P 1 21/c 1'
_audit_conform_dict_location ftp://ftp.iucr.org/pub/cif_core.dic
_audit_conform_dict_name cif_core.dic
_audit_conform_dict_version 2.3
_audit_creation_date 2008-09-18T10:12:07-00:00
_audit_creation_method 'WinGX routine CIF_UPDATE'
_cell_angle_alpha 90
_cell_angle_beta 109.816(3)
_cell_angle_gamma 90
_cell_formula_units_Z 8
_cell_length_a 9.9981(2)
_cell_length_b 27.8966(5)
_cell_length_c 10.6258(3)
_cell_measurement_reflns_used 11947
_cell_measurement_temperature 120(2)
_cell_measurement_theta_max 32.3789
_cell_measurement_theta_min 2.1849
_cell_measurement_wavelength 0.71073
_cell_volume 2788.18(12)
_computing_cell_refinement
;
CrysAlis RED, Oxford Diffraction Ltd.,
Version 1.171.32.29 (release 10-06-2008 CrysAlis171 .NET)
(compiled Jun 10 2008,16:49:55)
;
_computing_data_collection
;
CrysAlis CCD, Oxford Diffraction Ltd.,
Version 1.171.32.29 (release 10-06-2008 CrysAlis171 .NET)
(compiled Jun 10 2008,16:49:55)
;
_computing_data_reduction
;
CrysAlis RED, Oxford Diffraction Ltd.,
Version 1.171.32.29 (release 10-06-2008 CrysAlis171 .NET)
(compiled Jun 10 2008,16:49:55)
;
_computing_molecular_graphics 'Ortep-3 for Windows (Farrugia, 1997)'
_computing_publication_material 'WinGX publication routines (Farrugia, 1999)'
_computing_structure_refinement 'SHELXL-97 (Sheldrick, 2008)'
_computing_structure_solution 'SHELXS-97 (Sheldrick, 2008)'
_diffrn_ambient_temperature 120(2)
_diffrn_detector_area_resol_mean 8.1883
_diffrn_measured_fraction_theta_full 0.998
_diffrn_measured_fraction_theta_max 0.998
_diffrn_measurement_device '4-axis \k geometry diffractometer'
_diffrn_measurement_device_type 'KM4CCD, Oxford Diffraction'
_diffrn_measurement_method '\w scans, 0.75 deg width'
_diffrn_orient_matrix_UB_11 0.0723178202
_diffrn_orient_matrix_UB_12 0.004691224
_diffrn_orient_matrix_UB_13 0.0085105699
_diffrn_orient_matrix_UB_21 -0.0206940681
_diffrn_orient_matrix_UB_22 0.0098513945
_diffrn_orient_matrix_UB_23 -0.0653698712
_diffrn_orient_matrix_UB_31 -0.0058595804
_diffrn_orient_matrix_UB_32 0.0229570559
_diffrn_orient_matrix_UB_33 0.0263865124
_diffrn_radiation_monochromator graphite
_diffrn_radiation_probe x-ray
_diffrn_radiation_type MoK\a
_diffrn_radiation_wavelength 0.71073
_diffrn_reflns_av_R_equivalents 0.0254
_diffrn_reflns_av_unetI/netI 0.027
_diffrn_reflns_limit_h_max 12
_diffrn_reflns_limit_h_min -12
_diffrn_reflns_limit_k_max 35
_diffrn_reflns_limit_k_min -28
_diffrn_reflns_limit_l_max 13
_diffrn_reflns_limit_l_min -13
_diffrn_reflns_number 20709
_diffrn_reflns_theta_full 27
_diffrn_reflns_theta_max 27
_diffrn_reflns_theta_min 2.28
_exptl_absorpt_coefficient_mu 2.802
_exptl_absorpt_correction_T_max 0.75
_exptl_absorpt_correction_T_min 0.375
_exptl_absorpt_correction_type multi-scan
_exptl_absorpt_process_details
;
CrysAlis RED, Oxford Diffraction Ltd.,
Version 1.171.32.29 (release 10-06-2008 CrysAlis171 .NET)
(compiled Jun 10 2008,16:49:55)
Empirical absorption correction using spherical harmonics,
implemented in SCALE3 ABSPACK scaling algorithm.
;
_exptl_crystal_colour colourless
_exptl_crystal_density_diffrn 1.487
_exptl_crystal_density_method 'not measured'
_exptl_crystal_description fragment
_exptl_crystal_F_000 1280
_exptl_crystal_size_max 0.39
_exptl_crystal_size_mid 0.32
_exptl_crystal_size_min 0.1
_refine_diff_density_max 1.36
_refine_diff_density_min -0.471
_refine_diff_density_rms 0.122
_refine_ls_extinction_method none
_refine_ls_goodness_of_fit_ref 1.053
_refine_ls_hydrogen_treatment mixed
_refine_ls_matrix_type full
_refine_ls_number_parameters 307
_refine_ls_number_reflns 6084
_refine_ls_number_restraints 15
_refine_ls_restrained_S_all 1.054
_refine_ls_R_factor_all 0.0486
_refine_ls_R_factor_gt 0.0361
_refine_ls_shift/su_max 0.035
_refine_ls_shift/su_mean 0.002
_refine_ls_structure_factor_coef Fsqd
_refine_ls_weighting_details 'calc w=1/[\s^2^(Fo^2^)+(0.0642P)^2^+0.0843P] where P=(Fo^2^+2Fc^2^)/3'
_refine_ls_weighting_scheme calc
_refine_ls_wR_factor_gt 0.0943
_refine_ls_wR_factor_ref 0.0982
_reflns_number_gt 4892
_reflns_number_total 6084
_reflns_threshold_expression >2sigma(I)
_cod_data_source_file b907641g.txt
_cod_data_source_block 8b
_cod_original_cell_volume 2788.18(11)
_cod_database_code 7150710

loop_
_symmetry_equiv_pos_as_xyz
'x, y, z'
'-x, y+1/2, -z+1/2'
'-x, -y, -z'
'x, -y-1/2, z-1/2'

loop_
_atom_site_label
_atom_site_type_symbol
_atom_site_fract_x
_atom_site_fract_y
_atom_site_fract_z
_atom_site_U_iso_or_equiv
_atom_site_adp_type
_atom_site_occupancy
_atom_site_symmetry_multiplicity
_atom_site_calc_flag
_atom_site_refinement_flags
_atom_site_disorder_assembly
_atom_site_disorder_group
Se1 Se 0.48045(3) 0.081584(9) 0.64166(3) 0.02930(10) Uani 1 1 d . . .
P1 P 0.44577(7) 0.15469(2) 0.62876(6) 0.01811(14) Uani 1 1 d . . .
O1 O 0.39226(18) 0.17682(6) 0.74108(17) 0.0203(4) Uani 1 1 d . . .
O2 O 0.58197(17) 0.18606(6) 0.63956(16) 0.0185(4) Uani 1 1 d . . .
N1 N 0.3231(2) 0.17185(8) 0.4881(2) 0.0204(5) Uani 1 1 d . . .
O3 O 0.32995(19) 0.25183(6) 0.52769(18) 0.0225(4) Uani 1 1 d . . .
C1 C 0.5003(3) 0.18014(10) 0.8742(2) 0.0227(6) Uani 1 1 d . . .
H1A H 0.5346 0.1476 0.9064 0.027 Uiso 1 1 calc R . .
H1B H 0.4574 0.1942 0.9372 0.027 Uiso 1 1 calc R . .
C2 C 0.6256(3) 0.21090(9) 0.8726(2) 0.0210(5) Uani 1 1 d . . .
C3 C 0.6882(3) 0.18930(9) 0.7727(3) 0.0221(5) Uani 1 1 d . . .
H3A H 0.7685 0.2094 0.7692 0.026 Uiso 1 1 calc R . .
H3B H 0.7256 0.1569 0.8032 0.026 Uiso 1 1 calc R . .
C4 C 0.5795(3) 0.26294(9) 0.8351(3) 0.0246(6) Uani 1 1 d . . .
H4A H 0.5401 0.2763 0.9004 0.037 Uiso 1 1 calc R . .
H4B H 0.507 0.2638 0.7458 0.037 Uiso 1 1 calc R . .
H4C H 0.662 0.282 0.8353 0.037 Uiso 1 1 calc R . .
C5 C 0.7376(3) 0.20890(11) 1.0129(3) 0.0324(7) Uani 1 1 d . . .
H5A H 0.6958 0.2203 1.0786 0.049 Uiso 1 1 calc R . .
H5B H 0.8184 0.2293 1.016 0.049 Uiso 1 1 calc R . .
H5C H 0.7704 0.1758 1.0339 0.049 Uiso 1 1 calc R . .
C6 C 0.2693(3) 0.21828(9) 0.4592(2) 0.0194(5) Uani 1 1 d . . .
C7 C 0.1310(3) 0.22356(9) 0.3409(3) 0.0215(5) Uani 1 1 d . . .
C8 C 0.1505(3) 0.20586(12) 0.2129(3) 0.0335(7) Uani 1 1 d . . .
H8A H 0.231 0.2226 0.1997 0.05 Uiso 1 1 calc R . .
H8B H 0.0639 0.2123 0.1368 0.05 Uiso 1 1 calc R . .
H8C H 0.1691 0.1713 0.2196 0.05 Uiso 1 1 calc R . .
C9 C 0.0147(3) 0.19420(11) 0.3710(3) 0.0302(6) Uani 1 1 d . . .
H9A H 0.0384 0.16 0.3744 0.045 Uiso 1 1 calc R . .
H9B H -0.077 0.1997 0.3005 0.045 Uiso 1 1 calc R . .
H9C H 0.0087 0.2042 0.4574 0.045 Uiso 1 1 calc R . .
C10 C 0.0900(3) 0.27686(10) 0.3252(3) 0.0313(6) Uani 1 1 d . . .
H10A H 0.0767 0.2884 0.4073 0.047 Uiso 1 1 calc R . .
H10B H 0.0013 0.2809 0.2497 0.047 Uiso 1 1 calc R . .
H10C H 0.1658 0.2953 0.3086 0.047 Uiso 1 1 calc R . .
H1 H 0.291(3) 0.1518(11) 0.440(3) 0.029(9) Uiso 1 1 d . . .
Se2 Se -0.14187(3) 0.065549(11) 0.10808(3) 0.03110(10) Uani 1 1 d . . .
P2 P 0.02034(7) 0.01796(2) 0.19895(7) 0.02067(15) Uani 1 1 d . . .
O11 O 0.0531(2) 0.01431(6) 0.35440(17) 0.0233(4) Uani 1 1 d . . .
O12 O -0.01633(19) -0.03447(6) 0.14261(17) 0.0220(4) Uani 1 1 d . . .
N2 N 0.1777(2) 0.02618(8) 0.1759(2) 0.0219(5) Uani 1 1 d . A .
O13 O 0.2319(2) 0.09356(7) 0.2974(2) 0.0318(5) Uani 1 1 d . A .
C11 C 0.1344(3) -0.02708(10) 0.4268(3) 0.0243(6) Uani 1 1 d . . .
H11A H 0.1381 -0.0261 0.521 0.029 Uiso 1 1 calc R . .
H11B H 0.233 -0.0253 0.4262 0.029 Uiso 1 1 calc R . .
C12 C 0.0671(3) -0.07404(9) 0.3632(3) 0.0226(6) Uani 1 1 d . . .
C13 C 0.0653(3) -0.07489(9) 0.2189(3) 0.0233(6) Uani 1 1 d . . .
H13A H 0.1641 -0.0733 0.2184 0.028 Uiso 1 1 calc R . .
H13B H 0.0227 -0.1053 0.1759 0.028 Uiso 1 1 calc R . .
C14 C -0.0848(3) -0.07922(10) 0.3662(3) 0.0265(6) Uani 1 1 d . . .
H14A H -0.1434 -0.0526 0.3168 0.04 Uiso 1 1 calc R . .
H14B H -0.0825 -0.0787 0.4591 0.04 Uiso 1 1 calc R . .
H14C H -0.1255 -0.1097 0.3245 0.04 Uiso 1 1 calc R . .
C15 C 0.1618(3) -0.11474(10) 0.4401(3) 0.0315(7) Uani 1 1 d . . .
H15A H 0.1696 -0.1131 0.5345 0.047 Uiso 1 1 calc R . .
H15B H 0.2565 -0.1117 0.4327 0.047 Uiso 1 1 calc R . .
H15C H 0.12 -0.1456 0.4025 0.047 Uiso 1 1 calc R . .
C16 C 0.2617(3) 0.06618(9) 0.2216(3) 0.0233(6) Uani 1 1 d . . .
C17 C 0.3850(6) 0.07408(17) 0.1708(5) 0.0233(16) Uiso 0.778(6) 1 d PD A 1
C18 C 0.4860(5) 0.03114(16) 0.2173(5) 0.0465(13) Uiso 0.778(6) 1 d PD A 1
H18A H 0.5159 0.0284 0.3149 0.07 Uiso 0.778(6) 1 calc PR A 1
H18B H 0.5697 0.0359 0.1905 0.07 Uiso 0.778(6) 1 calc PR A 1
H18C H 0.4368 0.0017 0.1761 0.07 Uiso 0.778(6) 1 calc PR A 1
C19 C 0.4707(5) 0.11804(15) 0.2404(5) 0.0376(11) Uiso 0.778(6) 1 d PD A 1
H19A H 0.5569 0.1207 0.2165 0.056 Uiso 0.778(6) 1 calc PR A 1
H19B H 0.4972 0.1145 0.3375 0.056 Uiso 0.778(6) 1 calc PR A 1
H19C H 0.4128 0.147 0.2115 0.056 Uiso 0.778(6) 1 calc PR A 1
C20 C 0.3357(5) 0.07841(17) 0.0215(5) 0.0480(13) Uiso 0.778(6) 1 d PD A 1
H20A H 0.4184 0.0805 -0.008 0.072 Uiso 0.778(6) 1 calc PR A 1
H20B H 0.2776 0.1073 -0.0062 0.072 Uiso 0.778(6) 1 calc PR A 1
H20C H 0.279 0.0502 -0.0189 0.072 Uiso 0.778(6) 1 calc PR A 1
C17A C 0.4027(19) 0.0693(5) 0.1874(16) 0.021(6) Uiso 0.222(6) 1 d PD A 2
C18A C 0.422(2) 0.0288(6) 0.0997(19) 0.061(6) Uiso 0.222(6) 1 d PD A 2
H18D H 0.5231 0.0258 0.1103 0.092 Uiso 0.222(6) 1 calc PR A 2
H18E H 0.3674 0.0357 0.0059 0.092 Uiso 0.222(6) 1 calc PR A 2
H18F H 0.3887 -0.0013 0.1262 0.092 Uiso 0.222(6) 1 calc PR A 2
C19A C 0.436(2) 0.1230(5) 0.181(2) 0.051(5) Uiso 0.222(6) 1 d PD A 2
H19D H 0.5272 0.1268 0.1673 0.077 Uiso 0.222(6) 1 calc PR A 2
H19E H 0.4401 0.1385 0.2653 0.077 Uiso 0.222(6) 1 calc PR A 2
H19F H 0.3605 0.138 0.1068 0.077 Uiso 0.222(6) 1 calc PR A 2
C20A C 0.533(2) 0.0536(8) 0.305(2) 0.071(6) Uiso 0.222(6) 1 d PD A 2
H20D H 0.5506 0.0768 0.3779 0.106 Uiso 0.222(6) 1 calc PR A 2
H20E H 0.6161 0.0522 0.2756 0.106 Uiso 0.222(6) 1 calc PR A 2
H20F H 0.5158 0.0219 0.3357 0.106 Uiso 0.222(6) 1 calc PR A 2
H2 H 0.185(3) 0.0111(11) 0.115(3) 0.031(9) Uiso 1 1 d . . .

loop_
_atom_site_aniso_label
_atom_site_aniso_U_11
_atom_site_aniso_U_22
_atom_site_aniso_U_33
_atom_site_aniso_U_23
_atom_site_aniso_U_13
_atom_site_aniso_U_12
Se1 0.02731(16) 0.01806(15) 0.04343(19) 0.00258(12) 0.01314(13) 0.00185(11)
P1 0.0158(3) 0.0184(3) 0.0204(3) 0.0005(2) 0.0065(3) 0.0004(2)
O1 0.0159(9) 0.0271(9) 0.0183(9) 0.0010(7) 0.0065(7) 0.0007(7)
O2 0.0155(9) 0.0221(9) 0.0174(9) 0.0003(7) 0.0051(7) -0.0004(7)
N1 0.0195(11) 0.0183(11) 0.0205(11) -0.0036(9) 0.0032(9) -0.0010(9)
O3 0.0224(9) 0.0209(9) 0.0233(9) -0.0014(7) 0.0064(8) -0.0005(7)
C1 0.0228(13) 0.0274(14) 0.0168(13) 0.0036(10) 0.0054(11) 0.0039(11)
C2 0.0190(13) 0.0246(13) 0.0168(12) -0.0009(10) 0.0026(10) 0.0033(10)
C3 0.0142(12) 0.0262(14) 0.0226(13) -0.0005(11) 0.0020(10) 0.0010(10)
C4 0.0249(14) 0.0241(14) 0.0221(13) -0.0004(11) 0.0046(11) 0.0033(11)
C5 0.0282(15) 0.0385(17) 0.0235(14) 0.0008(12) -0.0002(12) 0.0066(13)
C6 0.0168(12) 0.0248(13) 0.0190(12) 0.0017(10) 0.0092(10) 0.0010(10)
C7 0.0151(12) 0.0292(14) 0.0188(12) 0.0021(11) 0.0040(10) -0.0001(10)
C8 0.0241(15) 0.057(2) 0.0176(13) 0.0031(13) 0.0043(11) 0.0064(14)
C9 0.0181(14) 0.0425(17) 0.0291(15) 0.0050(13) 0.0068(12) -0.0025(12)
C10 0.0217(14) 0.0377(17) 0.0320(16) 0.0080(13) 0.0059(12) 0.0051(12)
Se2 0.02964(17) 0.03209(17) 0.03439(18) 0.00119(12) 0.01454(13) 0.00545(12)
P2 0.0213(3) 0.0226(3) 0.0203(3) -0.0057(3) 0.0099(3) -0.0045(3)
O11 0.0269(10) 0.0241(10) 0.0215(9) -0.0060(7) 0.0113(8) -0.0036(8)
O12 0.0242(10) 0.0230(9) 0.0206(9) -0.0072(7) 0.0098(8) -0.0067(7)
N2 0.0234(12) 0.0239(12) 0.0217(12) -0.0065(10) 0.0119(10) -0.0053(9)
O13 0.0337(11) 0.0322(11) 0.0332(11) -0.0141(9) 0.0161(9) -0.0118(9)
C11 0.0230(14) 0.0292(14) 0.0206(13) -0.0038(11) 0.0071(11) -0.0047(11)
C12 0.0246(14) 0.0241(13) 0.0223(13) -0.0041(10) 0.0122(11) -0.0051(11)
C13 0.0259(14) 0.0210(13) 0.0263(14) -0.0042(11) 0.0129(12) -0.0026(11)
C14 0.0259(15) 0.0262(14) 0.0318(15) -0.0034(11) 0.0156(12) -0.0048(11)
C15 0.0296(16) 0.0346(16) 0.0347(16) 0.0042(13) 0.0168(13) 0.0023(13)
C16 0.0233(14) 0.0252(13) 0.0201(13) -0.0010(11) 0.0056(11) -0.0046(11)

loop_
_atom_type_symbol
_atom_type_description
_atom_type_scat_dispersion_real
_atom_type_scat_dispersion_imag
_atom_type_scat_source
C C 0.0033 0.0016 'International Tables Vol C Tables 4.2.6.8 and 6.1.1.4'
H H 0 0 'International Tables Vol C Tables 4.2.6.8 and 6.1.1.4'
O O 0.0106 0.006 'International Tables Vol C Tables 4.2.6.8 and 6.1.1.4'
P P 0.1023 0.0942 'International Tables Vol C Tables 4.2.6.8 and 6.1.1.4'
Se Se -0.0929 2.2259 'International Tables Vol C Tables 4.2.6.8 and 6.1.1.4'
N N 0.0061 0.0033 'International Tables Vol C Tables 4.2.6.8 and 6.1.1.4'

loop_
_geom_angle_atom_site_label_1
_geom_angle_atom_site_label_2
_geom_angle_atom_site_label_3
_geom_angle
_geom_angle_site_symmetry_1
_geom_angle_site_symmetry_3
_geom_angle_publ_flag
O1 P1 O2 103.31(9) . . ?
O1 P1 N1 103.40(11) . . ?
O2 P1 N1 105.13(10) . . ?
O1 P1 Se1 115.18(7) . . ?
O2 P1 Se1 114.72(7) . . ?
N1 P1 Se1 113.76(9) . . ?
C1 O1 P1 115.12(15) . . ?
C3 O2 P1 115.42(15) . . ?
C6 N1 P1 125.50(19) . . ?
C6 N1 H1 120(2) . . ?
P1 N1 H1 114(2) . . ?
O1 C1 C2 111.40(19) . . ?
O1 C1 H1A 109.3 . . ?
C2 C1 H1A 109.3 . . ?
O1 C1 H1B 109.3 . . ?
C2 C1 H1B 109.3 . . ?
H1A C1 H1B 108 . . ?
C1 C2 C3 108.6(2) . . ?
C1 C2 C5 107.5(2) . . ?
C3 C2 C5 108.9(2) . . ?
C1 C2 C4 111.1(2) . . ?
C3 C2 C4 110.6(2) . . ?
C5 C2 C4 110.0(2) . . ?
O2 C3 C2 111.32(19) . . ?
O2 C3 H3A 109.4 . . ?
C2 C3 H3A 109.4 . . ?
O2 C3 H3B 109.4 . . ?
C2 C3 H3B 109.4 . . ?
H3A C3 H3B 108 . . ?
C2 C4 H4A 109.5 . . ?
C2 C4 H4B 109.5 . . ?
H4A C4 H4B 109.5 . . ?
C2 C4 H4C 109.5 . . ?
H4A C4 H4C 109.5 . . ?
H4B C4 H4C 109.5 . . ?
C2 C5 H5A 109.5 . . ?
C2 C5 H5B 109.5 . . ?
H5A C5 H5B 109.5 . . ?
C2 C5 H5C 109.5 . . ?
H5A C5 H5C 109.5 . . ?
H5B C5 H5C 109.5 . . ?
O3 C6 N1 120.4(2) . . ?
O3 C6 C7 123.2(2) . . ?
N1 C6 C7 116.4(2) . . ?
C8 C7 C6 110.5(2) . . ?
C8 C7 C10 109.1(2) . . ?
C6 C7 C10 108.4(2) . . ?
C8 C7 C9 110.3(2) . . ?
C6 C7 C9 108.3(2) . . ?
C10 C7 C9 110.1(2) . . ?
C7 C8 H8A 109.5 . . ?
C7 C8 H8B 109.5 . . ?
H8A C8 H8B 109.5 . . ?
C7 C8 H8C 109.5 . . ?
H8A C8 H8C 109.5 . . ?
H8B C8 H8C 109.5 . . ?
C7 C9 H9A 109.5 . . ?
C7 C9 H9B 109.5 . . ?
H9A C9 H9B 109.5 . . ?
C7 C9 H9C 109.5 . . ?
H9A C9 H9C 109.5 . . ?
H9B C9 H9C 109.5 . . ?
C7 C10 H10A 109.5 . . ?
C7 C10 H10B 109.5 . . ?
H10A C10 H10B 109.5 . . ?
C7 C10 H10C 109.5 . . ?
H10A C10 H10C 109.5 . . ?
H10B C10 H10C 109.5 . . ?
O11 P2 O12 106.10(10) . . ?
O11 P2 N2 106.76(11) . . ?
O12 P2 N2 100.32(10) . . ?
O11 P2 Se2 112.54(7) . . ?
O12 P2 Se2 111.99(8) . . ?
N2 P2 Se2 117.89(9) . . ?
C11 O11 P2 118.77(15) . . ?
C13 O12 P2 119.33(16) . . ?
C16 N2 P2 122.95(19) . . ?
C16 N2 H2 120(2) . . ?
P2 N2 H2 113(2) . . ?
O11 C11 C12 111.2(2) . . ?
O11 C11 H11A 109.4 . . ?
C12 C11 H11A 109.4 . . ?
O11 C11 H11B 109.4 . . ?
C12 C11 H11B 109.4 . . ?
H11A C11 H11B 108 . . ?
C11 C12 C15 107.6(2) . . ?
C11 C12 C13 108.2(2) . . ?
C15 C12 C13 108.6(2) . . ?
C11 C12 C14 111.3(2) . . ?
C15 C12 C14 110.9(2) . . ?
C13 C12 C14 110.1(2) . . ?
O12 C13 C12 111.0(2) . . ?
O12 C13 H13A 109.4 . . ?
C12 C13 H13A 109.4 . . ?
O12 C13 H13B 109.4 . . ?
C12 C13 H13B 109.4 . . ?
H13A C13 H13B 108 . . ?
C12 C14 H14A 109.5 . . ?
C12 C14 H14B 109.5 . . ?
H14A C14 H14B 109.5 . . ?
C12 C14 H14C 109.5 . . ?
H14A C14 H14C 109.5 . . ?
H14B C14 H14C 109.5 . . ?
C12 C15 H15A 109.5 . . ?
C12 C15 H15B 109.5 . . ?
H15A C15 H15B 109.5 . . ?
C12 C15 H15C 109.5 . . ?
H15A C15 H15C 109.5 . . ?
H15B C15 H15C 109.5 . . ?
O13 C16 N2 118.9(2) . . ?
O13 C16 C17 123.6(3) . . ?
N2 C16 C17 117.5(3) . . ?
O13 C16 C17A 123.9(5) . . ?
N2 C16 C17A 116.6(5) . . ?
C17 C16 C17A 8.8(7) . . ?
C20 C17 C16 111.9(4) . . ?
C20 C17 C19 112.0(4) . . ?
C16 C17 C19 109.4(4) . . ?
C20 C17 C18 110.3(4) . . ?
C16 C17 C18 107.3(4) . . ?
C19 C17 C18 105.6(4) . . ?
C18A C17A C20A 92.1(15) . . ?
C18A C17A C19A 128.6(16) . . ?
C20A C17A C19A 100.2(14) . . ?
C18A C17A C16 114.4(12) . . ?
C20A C17A C16 112.2(14) . . ?
C19A C17A C16 106.5(12) . . ?
C17A C18A H18D 109.5 . . ?
C17A C18A H18E 109.5 . . ?
H18D C18A H18E 109.5 . . ?
C17A C18A H18F 109.5 . . ?
H18D C18A H18F 109.5 . . ?
H18E C18A H18F 109.5 . . ?
C17A C19A H19D 109.5 . . ?
C17A C19A H19E 109.4 . . ?
H19D C19A H19E 109.5 . . ?
C17A C19A H19F 109.5 . . ?
H19D C19A H19F 109.5 . . ?
H19E C19A H19F 109.5 . . ?
C17A C20A H20D 109.5 . . ?
C17A C20A H20E 109.5 . . ?
H20D C20A H20E 109.5 . . ?
C17A C20A H20F 109.5 . . ?
H20D C20A H20F 109.5 . . ?
H20E C20A H20F 109.5 . . ?

loop_
_geom_bond_atom_site_label_1
_geom_bond_atom_site_label_2
_geom_bond_distance
_geom_bond_site_symmetry_2
_geom_bond_publ_flag
Se1 P1 2.0655(7) . ?
P1 O1 1.5889(18) . ?
P1 O2 1.5898(17) . ?
P1 N1 1.650(2) . ?
O1 C1 1.463(3) . ?
O2 C3 1.456(3) . ?
N1 C6 1.396(3) . ?
N1 H1 0.75(3) . ?
O3 C6 1.214(3) . ?
C1 C2 1.523(4) . ?
C1 H1A 0.99 . ?
C1 H1B 0.99 . ?
C2 C3 1.527(3) . ?
C2 C5 1.533(3) . ?
C2 C4 1.534(3) . ?
C3 H3A 0.99 . ?
C3 H3B 0.99 . ?
C4 H4A 0.98 . ?
C4 H4B 0.98 . ?
C4 H4C 0.98 . ?
C5 H5A 0.98 . ?
C5 H5B 0.98 . ?
C5 H5C 0.98 . ?
C6 C7 1.528(3) . ?
C7 C8 1.520(4) . ?
C7 C10 1.537(4) . ?
C7 C9 1.543(4) . ?
C8 H8A 0.98 . ?
C8 H8B 0.98 . ?
C8 H8C 0.98 . ?
C9 H9A 0.98 . ?
C9 H9B 0.98 . ?
C9 H9C 0.98 . ?
C10 H10A 0.98 . ?
C10 H10B 0.98 . ?
C10 H10C 0.98 . ?
Se2 P2 2.0647(8) . ?
P2 O11 1.5745(18) . ?
P2 O12 1.5760(18) . ?
P2 N2 1.688(2) . ?
O11 C11 1.470(3) . ?
O12 C13 1.465(3) . ?
N2 C16 1.382(3) . ?
N2 H2 0.80(3) . ?
O13 C16 1.218(3) . ?
C11 C12 1.522(4) . ?
C11 H11A 0.99 . ?
C11 H11B 0.99 . ?
C12 C15 1.526(4) . ?
C12 C13 1.528(4) . ?
C12 C14 1.537(4) . ?
C13 H13A 0.99 . ?
C13 H13B 0.99 . ?
C14 H14A 0.98 . ?
C14 H14B 0.98 . ?
C14 H14C 0.98 . ?
C15 H15A 0.98 . ?
C15 H15B 0.98 . ?
C15 H15C 0.98 . ?
C16 C17 1.520(6) . ?
C16 C17A 1.574(19) . ?
C17 C20 1.498(7) . ?
C17 C19 1.535(6) . ?
C17 C18 1.536(6) . ?
C18 H18A 0.98 . ?
C18 H18B 0.98 . ?
C18 H18C 0.98 . ?
C19 H19A 0.98 . ?
C19 H19B 0.98 . ?
C19 H19C 0.98 . ?
C20 H20A 0.98 . ?
C20 H20B 0.98 . ?
C20 H20C 0.98 . ?
C17A C18A 1.518(13) . ?
C17A C20A 1.530(14) . ?
C17A C19A 1.542(13) . ?
C18A H18D 0.98 . ?
C18A H18E 0.98 . ?
C18A H18F 0.98 . ?
C19A H19D 0.98 . ?
C19A H19E 0.98 . ?
C19A H19F 0.98 . ?
C20A H20D 0.98 . ?
C20A H20E 0.98 . ?
C20A H20F 0.98 . ?

loop_
_geom_hbond_atom_site_label_D
_geom_hbond_atom_site_label_H
_geom_hbond_atom_site_label_A
_geom_hbond_distance_DH
_geom_hbond_distance_HA
_geom_hbond_distance_DA
_geom_hbond_angle_DHA
_geom_hbond_site_symmetry_A
N1 H1 O13 0.75(3) 2.16(3) 2.907(3) 171(3) .

loop_
_geom_torsion_atom_site_label_1
_geom_torsion_atom_site_label_2
_geom_torsion_atom_site_label_3
_geom_torsion_atom_site_label_4
_geom_torsion
_geom_torsion_site_symmetry_1
_geom_torsion_site_symmetry_2
_geom_torsion_site_symmetry_3
_geom_torsion_site_symmetry_4
_geom_torsion_publ_flag
Se1 P1 N1 C6 173.37(18) . . . . ?
Se2 P2 N2 C16 64.3(2) . . . . ?
